data_7224055
loop_
_publ_author_name
'Abramov, Pavel A.'
'Vicent, Cristian'
'Kompankov, Nikolay B.'
'Laricheva, Yuliya A.'
'Sokolov, Maksim Nailyevich'

_publ_section_title
;
 Unique solubility of polyoxoniobate salts in methanol: coordination to
 cations and POM methylation
;
_journal_name_full 'RSC Adv.'
_journal_paper_doi 10.1039/C5RA23918D
_journal_year 2016
_chemical_formula_structural K4[{C10H15Ir}2Nb6O19]*10CH3OH*4H2O
_chemical_formula_sum 'C30 H78 Ir2 K4 Nb6 O33'
_chemical_formula_weight 2065.18
_space_group_crystal_system triclinic
_space_group_IT_number 2
_space_group_name_Hall '-P 1'
_space_group_name_H-M_alt 'P -1'
_symmetry_space_group_name_Hall '-P 1'
_symmetry_space_group_name_H-M 'P -1'
_atom_sites_solution_hydrogens mixed
_audit_creation_method SHELXL-2014/7
_audit_update_record
;
2015-09-11 deposited with the CCDC.
2016-01-26 downloaded from the CCDC.
;
_cell_angle_alpha 113.102(3)
_cell_angle_beta 92.519(3)
_cell_angle_gamma 111.051(2)
_cell_formula_units_Z 1
_cell_length_a 10.7760(6)
_cell_length_b 11.8756(7)
_cell_length_c 14.1839(9)
_cell_measurement_reflns_used 6620
_cell_measurement_temperature 150(2)
_cell_measurement_theta_max 27.57
_cell_measurement_theta_min 3.10
_cell_volume 1521.58(17)
_computing_cell_refinement 'SAINT (Bruker-AXS, 2004)'
_computing_data_collection 'APEX2 (Bruker-AXS, 2004)'
_computing_data_reduction 'SAINT (Bruker-AXS, 2004)'
_computing_molecular_graphics 'SHELXLE (Sheldrick, 2011)'
_computing_publication_material 'CIFTAB-97 (Sheldrick, 1998)'
_computing_structure_refinement 'SHELXL-2014/7 (Sheldrick, 2014)'
_computing_structure_solution 'SHELXL-2014/7 (Sheldrick, 2014)'
_diffrn_ambient_temperature 150(2)
_diffrn_detector_area_resol_mean 25
_diffrn_measured_fraction_theta_full 0.992
_diffrn_measured_fraction_theta_max 0.981
_diffrn_measurement_device_type 'Bruker Nonius X8Apex CCD'
_diffrn_measurement_method '\f scans'
_diffrn_radiation_monochromator graphite
_diffrn_radiation_probe x-ray
_diffrn_radiation_source 'fine-focus sealed tube'
_diffrn_radiation_type MoK\a
_diffrn_radiation_wavelength 0.71073
_diffrn_reflns_av_R_equivalents 0.0451
_diffrn_reflns_av_unetI/netI 0.0568
_diffrn_reflns_laue_measured_fraction_full 0.992
_diffrn_reflns_laue_measured_fraction_max 0.981
_diffrn_reflns_limit_h_max 14
_diffrn_reflns_limit_h_min -14
_diffrn_reflns_limit_k_max 15
_diffrn_reflns_limit_k_min -14
_diffrn_reflns_limit_l_max 18
_diffrn_reflns_limit_l_min -18
_diffrn_reflns_number 18012
_diffrn_reflns_point_group_measured_fraction_full 0.992
_diffrn_reflns_point_group_measured_fraction_max 0.981
_diffrn_reflns_theta_full 25.242
_diffrn_reflns_theta_max 27.570
_diffrn_reflns_theta_min 1.598
_diffrn_standards_decay_% 0
_diffrn_standards_number 0
_exptl_absorpt_coefficient_mu 5.800
_exptl_absorpt_correction_T_max 0.722
_exptl_absorpt_correction_T_min 0.477
_exptl_absorpt_correction_type multi-scan
_exptl_absorpt_process_details 'SADABS (Bruker-AXS, 2004)'
_exptl_crystal_colour plate
_exptl_crystal_density_diffrn 2.254
_exptl_crystal_description yellow
_exptl_crystal_F_000 998
_exptl_crystal_recrystallization_method 'Re-crystallisation from solvent: MeOH'
_exptl_crystal_size_max 0.150
_exptl_crystal_size_mid 0.120
_exptl_crystal_size_min 0.060
_refine_diff_density_max 1.697
_refine_diff_density_min -2.619
_refine_diff_density_rms 0.628
_refine_ls_extinction_method none
_refine_ls_goodness_of_fit_ref 1.157
_refine_ls_hydrogen_treatment mixed
_refine_ls_matrix_type full
_refine_ls_number_parameters 344
_refine_ls_number_reflns 6901
_refine_ls_number_restraints 12
_refine_ls_restrained_S_all 1.156
_refine_ls_R_factor_all 0.0463
_refine_ls_R_factor_gt 0.0333
_refine_ls_shift/su_max 0.001
_refine_ls_shift/su_mean 0.000
_refine_ls_structure_factor_coef Fsqd
_refine_ls_weighting_details 'w=1/[\s^2^(Fo^2^)+(0.0764P)^2^] where P=(Fo^2^+2Fc^2^)/3'
_refine_ls_weighting_scheme calc
_refine_ls_wR_factor_gt 0.0942
_refine_ls_wR_factor_ref 0.1341
_reflns_Friedel_coverage 0.000
_reflns_number_gt 5935
_reflns_number_total 6901
_reflns_threshold_expression >2\s(I)
_cod_data_source_file c5ra23918d2.cif
_cod_data_source_block 18
_cod_original_cell_volume 1521.58(16)
_cod_database_code 7224055
_shelx_shelxl_version_number 2014/7
_shelx_space_group_comment
;
The symmetry employed for this shelxl refinement is uniquely defined
by the following loop, which should always be used as a source of
symmetry information in preference to the above space-group names.
They are only intended as comments.
;
_shelx_estimated_absorpt_t_min 0.477
_shelx_estimated_absorpt_t_max 0.722

loop_
_space_group_symop_operation_xyz
'x, y, z'
'-x, -y, -z'

loop_
_atom_site_label
_atom_site_type_symbol
_atom_site_fract_x
_atom_site_fract_y
_atom_site_fract_z
_atom_site_U_iso_or_equiv
_atom_site_adp_type
_atom_site_occupancy
_atom_site_site_symmetry_order
_atom_site_calc_flag
_atom_site_refinement_flags_posn
_atom_site_refinement_flags_adp
_atom_site_refinement_flags_occupancy
C1 C 0.3736(8) 0.0031(8) 0.0819(6) 0.0157(12) Uani 1 1 d . U .
H1A H 0.4549 0.0388 0.0563 0.024 Uiso 1 1 calc R U .
H1B H 0.4012 0.0111 0.1519 0.024 Uiso 1 1 calc R U .
H1C H 0.3201 -0.0915 0.0337 0.024 Uiso 1 1 calc R U .
C2 C 0.2891(8) 0.0811(8) 0.0880(6) 0.0149(12) Uani 1 1 d . U .
C3 C 0.1633(8) 0.0568(7) 0.1222(6) 0.0137(12) Uani 1 1 d . U .
C5 C 0.1130(7) 0.1534(7) 0.1165(6) 0.0099(14) Uani 1 1 d . . .
C6 C 0.2118(8) 0.2381(7) 0.0800(6) 0.0135(16) Uani 1 1 d . . .
C7 C -0.0131(8) 0.1648(9) 0.1503(6) 0.0208(19) Uani 1 1 d . . .
H7A H -0.0596 0.0932 0.1709 0.031 Uiso 1 1 calc R U .
H7B H 0.0114 0.2522 0.2102 0.031 Uiso 1 1 calc R U .
H7C H -0.0737 0.1565 0.0921 0.031 Uiso 1 1 calc R U .
C8 C 0.2022(9) 0.3521(8) 0.0635(7) 0.0210(18) Uani 1 1 d . . .
H8A H 0.2820 0.3929 0.0386 0.032 Uiso 1 1 calc R U .
H8B H 0.1193 0.3185 0.0112 0.032 Uiso 1 1 calc R U .
H8C H 0.1990 0.4195 0.1300 0.032 Uiso 1 1 calc R U .
C9 C 0.3211(7) 0.1938(8) 0.0614(6) 0.0122(15) Uani 1 1 d . . .
C10 C 0.4430(9) 0.2478(10) 0.0207(7) 0.0239(19) Uani 1 1 d . . .
H10A H 0.4991 0.1975 0.0165 0.036 Uiso 1 1 calc R U .
H10B H 0.4137 0.2386 -0.0493 0.036 Uiso 1 1 calc R U .
H10C H 0.4964 0.3428 0.0682 0.036 Uiso 1 1 calc R U .
C11 C 0.0926(8) -0.0535(7) 0.1509(6) 0.0147(12) Uani 1 1 d . U .
H11A H 0.0086 -0.0481 0.1716 0.022 Uiso 1 1 calc R U .
H11B H 0.0704 -0.1399 0.0905 0.022 Uiso 1 1 calc R U .
H11C H 0.1521 -0.0455 0.2097 0.022 Uiso 1 1 calc R U .
C12 C 0.3169(9) 0.2878(9) 0.7750(7) 0.025(2) Uani 1 1 d . . .
H12A H 0.2771 0.3534 0.8036 0.037 Uiso 1 1 calc R U .
H12B H 0.3061 0.2363 0.8160 0.037 Uiso 1 1 calc R U .
H12C H 0.4139 0.3348 0.7787 0.037 Uiso 1 1 calc R U .
C13 C 0.3095(9) -0.1112(9) 0.7175(7) 0.0215(18) Uani 1 1 d . . .
H5 H 0.244(10) -0.139(9) 0.764(8) 0.026 Uiso 1 1 d . U .
H6 H 0.408(10) -0.051(9) 0.739(7) 0.026 Uiso 1 1 d . U .
H4 H 0.287(10) -0.015(9) 0.745(7) 0.026 Uiso 1 1 d . U .
C14 C 0.8096(10) 0.3878(10) 0.0184(7) 0.028(2) Uani 1 1 d . . .
O1 O 0.2490(5) 0.3318(5) 0.3678(4) 0.0055(10) Uani 1 1 d . . .
O2 O 0.4494(5) 0.4624(5) 0.2964(4) 0.0078(10) Uani 1 1 d . . .
O3 O 0.4595(5) 0.2638(5) 0.3312(4) 0.0069(10) Uani 1 1 d . . .
O4 O 0.7101(5) 0.6392(5) 0.4288(4) 0.0071(10) Uani 1 1 d . . .
O5 O 0.6946(5) 0.3977(5) 0.2520(4) 0.0093(10) Uani 1 1 d . . .
O6 O 0.5000 0.5000 0.5000 0.0053(13) Uiso 1 2 d S . P
O7 O 0.2202(5) 0.5484(5) 0.3248(4) 0.0099(10) Uani 1 1 d . . .
O8 O 0.2842(5) 0.5719(5) 0.5349(4) 0.0068(10) Uani 1 1 d . . .
O9 O 0.2421(5) 0.1012(5) 0.4065(4) 0.0106(11) Uani 1 1 d . . .
O10 O 0.4905(5) 0.7091(5) 0.4608(4) 0.0082(10) Uani 1 1 d . . .
O11 O -0.0412(5) 0.4350(5) 0.3566(4) 0.0127(11) Uani 1 1 d . . .
O12 O 0.2507(6) 0.2011(5) 0.6709(4) 0.0172(12) Uani 1 1 d . . .
O13 O 0.2529(5) -0.1908(5) 0.6084(4) 0.0152(12) Uani 1 1 d . . .
O14 O 0.0359(6) -0.0502(6) 0.6086(5) 0.0242(14) Uani 1 1 d . . .
O15 O 0.5547(6) 0.1309(5) 0.6201(4) 0.0172(12) Uani 1 1 d . . .
C15 C -0.0139(9) 0.3079(9) 0.7254(7) 0.0230(19) Uani 1 1 d . . .
H15A H 0.0362 0.4057 0.7603 0.035 Uiso 1 1 calc R U .
H15B H -0.0644 0.2779 0.7730 0.035 Uiso 1 1 calc R U .
H15C H 0.0503 0.2659 0.7065 0.035 Uiso 1 1 calc R U .
O16 O -0.1073(5) 0.2704(5) 0.6325(4) 0.0148(11) Uani 1 1 d . . .
C16 C 0.6119(9) 0.1875(9) 0.7291(7) 0.0229(19) Uani 1 1 d . . .
H16A H 0.7103 0.2392 0.7423 0.034 Uiso 1 1 calc R U .
H16B H 0.5700 0.2469 0.7692 0.034 Uiso 1 1 calc R U .
H16C H 0.5948 0.1155 0.7509 0.034 Uiso 1 1 calc R U .
O17 O 0.8163(7) 0.3270(6) 0.0873(5) 0.0247(14) Uani 1 1 d . . .
K1 K 0.02590(15) 0.32423(16) 0.47579(13) 0.0107(3) Uani 1 1 d . . .
K2 K 0.28654(17) -0.02846(16) 0.51320(13) 0.0142(3) Uani 1 1 d . . .
Nb1 Nb 0.34060(6) 0.53053(6) 0.40010(5) 0.00503(14) Uani 1 1 d . . .
Nb3 Nb 0.61265(6) 0.44375(6) 0.35673(5) 0.00519(14) Uani 1 1 d . . .
Nb4 Nb 0.35459(6) 0.26874(6) 0.44599(5) 0.00513(14) Uani 1 1 d . . .
Ir1 Ir 0.30904(3) 0.25583(3) 0.22260(2) 0.00611(10) Uani 1 1 d . . .

loop_
_atom_site_aniso_label
_atom_site_aniso_U_11
_atom_site_aniso_U_22
_atom_site_aniso_U_33
_atom_site_aniso_U_23
_atom_site_aniso_U_13
_atom_site_aniso_U_12
C1 0.014(3) 0.019(3) 0.010(3) -0.001(2) 0.000(2) 0.009(2)
C2 0.014(3) 0.018(3) 0.009(3) 0.000(2) 0.001(2) 0.009(2)
C3 0.016(3) 0.008(3) 0.006(3) -0.001(2) -0.003(2) -0.002(2)
C5 0.005(3) 0.012(4) 0.004(3) -0.001(3) -0.003(3) 0.000(3)
C6 0.013(4) 0.011(4) 0.006(4) 0.001(3) -0.007(3) -0.001(3)
C7 0.011(4) 0.029(5) 0.011(4) -0.002(4) -0.001(3) 0.008(3)
C8 0.029(5) 0.014(4) 0.016(4) 0.007(4) -0.001(4) 0.005(3)
C9 0.007(3) 0.018(4) 0.003(3) 0.000(3) 0.000(3) 0.001(3)
C10 0.020(4) 0.038(5) 0.013(4) 0.015(4) 0.010(3) 0.008(4)
C11 0.016(3) 0.009(3) 0.007(3) -0.001(2) -0.003(2) -0.002(2)
C12 0.029(5) 0.031(5) 0.020(5) 0.013(4) 0.005(4) 0.014(4)
C13 0.018(4) 0.022(5) 0.018(4) 0.006(4) -0.002(3) 0.005(4)
C14 0.034(5) 0.035(5) 0.020(5) 0.016(4) 0.010(4) 0.013(4)
O1 0.002(2) 0.009(2) 0.006(2) 0.004(2) 0.0018(18) 0.0017(18)
O2 0.005(2) 0.006(2) 0.009(3) 0.001(2) 0.0016(19) 0.0008(19)
O3 0.006(2) 0.008(2) 0.007(2) 0.005(2) 0.0001(19) 0.0022(19)
O4 0.003(2) 0.011(3) 0.007(2) 0.004(2) 0.0017(18) 0.0026(19)
O5 0.005(2) 0.014(3) 0.009(3) 0.005(2) 0.0043(19) 0.003(2)
O7 0.008(2) 0.013(3) 0.010(3) 0.007(2) 0.003(2) 0.004(2)
O8 0.005(2) 0.010(2) 0.009(2) 0.005(2) 0.0048(19) 0.0049(19)
O9 0.008(2) 0.012(3) 0.010(3) 0.005(2) 0.001(2) 0.002(2)
O10 0.006(2) 0.007(2) 0.010(3) 0.005(2) 0.0029(19) -0.0004(19)
O11 0.012(2) 0.016(3) 0.011(3) 0.006(2) 0.005(2) 0.006(2)
O12 0.021(3) 0.015(3) 0.017(3) 0.009(2) 0.008(2) 0.006(2)
O13 0.016(3) 0.017(3) 0.015(3) 0.008(2) 0.001(2) 0.008(2)
O14 0.013(3) 0.016(3) 0.043(4) 0.010(3) 0.008(3) 0.007(2)
O15 0.019(3) 0.015(3) 0.019(3) 0.010(2) 0.002(2) 0.006(2)
C15 0.019(4) 0.024(5) 0.032(5) 0.017(4) 0.005(4) 0.010(4)
O16 0.015(3) 0.010(3) 0.017(3) 0.004(2) 0.003(2) 0.004(2)
C16 0.021(4) 0.025(5) 0.021(5) 0.013(4) -0.001(4) 0.005(4)
O17 0.035(4) 0.029(3) 0.019(3) 0.010(3) 0.011(3) 0.023(3)
K1 0.0075(7) 0.0115(8) 0.0128(8) 0.0057(7) 0.0031(6) 0.0029(6)
K2 0.0142(8) 0.0129(8) 0.0169(9) 0.0082(7) 0.0027(7) 0.0053(6)
Nb1 0.0034(3) 0.0066(3) 0.0058(3) 0.0033(3) 0.0016(2) 0.0020(2)
Nb3 0.0036(3) 0.0071(3) 0.0052(3) 0.0028(3) 0.0022(2) 0.0022(2)
Nb4 0.0035(3) 0.0057(3) 0.0059(3) 0.0029(3) 0.0014(2) 0.0011(2)
Ir1 0.00501(14) 0.00717(16) 0.00454(15) 0.00167(12) 0.00083(10) 0.00181(11)

loop_
_atom_type_symbol
_atom_type_description
_atom_type_scat_dispersion_real
_atom_type_scat_dispersion_imag
_atom_type_scat_source
C C 0.0033 0.0016 'International Tables Vol C Tables 4.2.6.8 and 6.1.1.4'
H H 0.0000 0.0000 'International Tables Vol C Tables 4.2.6.8 and 6.1.1.4'
O O 0.0106 0.0060 'International Tables Vol C Tables 4.2.6.8 and 6.1.1.4'
K K 0.2009 0.2494 'International Tables Vol C Tables 4.2.6.8 and 6.1.1.4'
Nb Nb -2.0727 0.6215 'International Tables Vol C Tables 4.2.6.8 and 6.1.1.4'
Ir Ir -1.4442 7.9887 'International Tables Vol C Tables 4.2.6.8 and 6.1.1.4'

loop_
_geom_angle_atom_site_label_1
_geom_angle_atom_site_label_2
_geom_angle_atom_site_label_3
_geom_angle
_geom_angle_site_symmetry_1
_geom_angle_site_symmetry_3
C2 C1 H1A 109.5 . .
C2 C1 H1B 109.5 . .
H1A C1 H1B 109.5 . .
C2 C1 H1C 109.5 . .
H1A C1 H1C 109.5 . .
H1B C1 H1C 109.5 . .
C3 C2 C9 108.9(6) . .
C3 C2 C1 124.9(7) . .
C9 C2 C1 126.2(7) . .
C3 C2 Ir1 70.8(4) . .
C9 C2 Ir1 70.2(4) . .
C1 C2 Ir1 124.6(5) . .
C2 C3 C5 108.0(7) . .
C2 C3 C11 125.4(7) . .
C5 C3 C11 126.4(7) . .
C2 C3 Ir1 70.0(4) . .
C5 C3 Ir1 70.7(4) . .
C11 C3 Ir1 128.1(5) . .
C6 C5 C3 107.4(7) . .
C6 C5 C7 128.0(7) . .
C3 C5 C7 124.4(7) . .
C6 C5 Ir1 69.5(4) . .
C3 C5 Ir1 69.5(4) . .
C7 C5 Ir1 123.0(5) . .
C5 C6 C9 108.7(7) . .
C5 C6 C8 125.7(7) . .
C9 C6 C8 125.6(7) . .
C5 C6 Ir1 71.0(4) . .
C9 C6 Ir1 70.2(4) . .
C8 C6 Ir1 125.0(5) . .
C5 C7 H7A 109.5 . .
C5 C7 H7B 109.5 . .
H7A C7 H7B 109.5 . .
C5 C7 H7C 109.5 . .
H7A C7 H7C 109.5 . .
H7B C7 H7C 109.5 . .
C6 C8 H8A 109.5 . .
C6 C8 H8B 109.5 . .
H8A C8 H8B 109.5 . .
C6 C8 H8C 109.5 . .
H8A C8 H8C 109.5 . .
H8B C8 H8C 109.5 . .
C6 C9 C2 107.0(6) . .
C6 C9 C10 128.1(8) . .
C2 C9 C10 124.9(7) . .
C6 C9 Ir1 70.1(4) . .
C2 C9 Ir1 69.7(4) . .
C10 C9 Ir1 126.2(5) . .
C9 C10 H10A 109.5 . .
C9 C10 H10B 109.5 . .
H10A C10 H10B 109.5 . .
C9 C10 H10C 109.5 . .
H10A C10 H10C 109.5 . .
H10B C10 H10C 109.5 . .
C3 C11 H11A 109.5 . .
C3 C11 H11B 109.5 . .
H11A C11 H11B 109.5 . .
C3 C11 H11C 109.5 . .
H11A C11 H11C 109.5 . .
H11B C11 H11C 109.5 . .
O12 C12 H12A 109.5 . .
O12 C12 H12B 109.5 . .
H12A C12 H12B 109.5 . .
O12 C12 H12C 109.5 . .
H12A C12 H12C 109.5 . .
H12B C12 H12C 109.5 . .
O13 C13 K2 47.9(4) . .
O13 C13 H5 113(5) . .
K2 C13 H5 136(5) . .
O13 C13 H6 118(6) . .
K2 C13 H6 89(6) . .
H5 C13 H6 128(8) . .
O13 C13 H4 109(5) . .
K2 C13 H4 70(5) . .
H5 C13 H4 86(7) . .
H6 C13 H4 88(7) . .
Nb1 O1 Nb4 115.3(2) . .
Nb1 O1 Ir1 96.8(2) . .
Nb4 O1 Ir1 96.18(19) . .
Nb1 O1 K1 101.97(18) . .
Nb4 O1 K1 100.13(18) . .
Ir1 O1 K1 146.8(2) . .
Nb1 O2 Nb3 115.8(2) . .
Nb1 O2 Ir1 97.3(2) . .
Nb3 O2 Ir1 99.4(2) . .
Nb4 O3 Nb3 115.6(2) . .
Nb4 O3 Ir1 97.4(2) . .
Nb3 O3 Ir1 99.1(2) . .
Nb3 O4 Nb4 115.6(2) . 2_666
Nb3 O4 K1 102.67(19) . 2_666
Nb4 O4 K1 101.73(18) 2_666 2_666
Nb1 O6 Nb1 180.0 2_666 .
Nb1 O6 Nb4 87.18(2) 2_666 .
Nb1 O6 Nb4 92.82(2) . .
Nb1 O6 Nb4 92.82(2) 2_666 2_666
Nb1 O6 Nb4 87.17(2) . 2_666
Nb4 O6 Nb4 180.0 . 2_666
Nb1 O6 Nb3 88.22(2) 2_666 .
Nb1 O6 Nb3 91.77(2) . .
Nb4 O6 Nb3 91.78(2) . .
Nb4 O6 Nb3 88.22(2) 2_666 .
Nb1 O6 Nb3 91.78(2) 2_666 2_666
Nb1 O6 Nb3 88.23(2) . 2_666
Nb4 O6 Nb3 88.22(2) . 2_666
Nb4 O6 Nb3 91.78(2) 2_666 2_666
Nb3 O6 Nb3 180.0 . 2_666
Nb1 O8 Nb3 116.6(2) . 2_666
Nb1 O8 K1 100.45(19) . .
Nb3 O8 K1 98.81(18) 2_666 .
Nb4 O9 K2 118.5(2) . .
Nb4 O10 Nb1 115.1(2) 2_666 .
K1 O11 K1 97.73(17) . 2_566
C12 O12 K2 132.3(5) . .
C13 O13 K2 109.1(5) . .
C13 O13 K1 123.3(5) . 2_556
K2 O13 K1 92.60(16) . 2_556
K1 O14 K2 85.33(16) 2_556 .
C16 O15 K2 129.3(5) . .
C16 O15 K2 114.4(5) . 2_656
K2 O15 K2 105.81(19) . 2_656
O16 C15 H15A 109.5 . .
O16 C15 H15B 109.5 . .
H15A C15 H15B 109.5 . .
O16 C15 H15C 109.5 . .
H15A C15 H15C 109.5 . .
H15B C15 H15C 109.5 . .
C15 O16 K2 131.4(5) . 2_556
C15 O16 K1 112.9(5) . .
K2 O16 K1 91.02(17) 2_556 .
O15 C16 H16A 109.5 . .
O15 C16 H16B 109.5 . .
H16A C16 H16B 109.5 . .
O15 C16 H16C 109.5 . .
H16A C16 H16C 109.5 . .
H16B C16 H16C 109.5 . .
O11 K1 O13 71.40(16) . 2_556
O11 K1 O14 121.15(18) . 2_556
O13 K1 O14 73.26(16) 2_556 2_556
O11 K1 O16 126.77(16) . .
O13 K1 O16 71.94(16) 2_556 .
O14 K1 O16 82.24(18) 2_556 .
O11 K1 O11 82.27(17) . 2_566
O13 K1 O11 101.22(16) 2_556 2_566
O14 K1 O11 150.45(18) 2_556 2_566
O16 K1 O11 68.65(15) . 2_566
O11 K1 O1 83.94(15) . .
O13 K1 O1 128.80(16) 2_556 .
O14 K1 O1 83.33(16) 2_556 .
O16 K1 O1 149.15(15) . .
O11 K1 O1 119.44(15) 2_566 .
O11 K1 O4 130.72(16) . 2_666
O13 K1 O4 156.19(16) 2_556 2_666
O14 K1 O4 85.60(16) 2_556 2_666
O16 K1 O4 94.87(15) . 2_666
O11 K1 O4 91.73(15) 2_566 2_666
O1 K1 O4 56.88(14) . 2_666
O11 K1 O8 78.49(15) . .
O13 K1 O8 147.98(15) 2_556 .
O14 K1 O8 134.11(16) 2_556 .
O16 K1 O8 121.00(15) . .
O11 K1 O8 63.42(14) 2_566 .
O1 K1 O8 56.07(14) . .
O4 K1 O8 55.82(14) 2_666 .
O11 K1 Nb3 108.76(12) . 2_666
O13 K1 Nb3 167.41(13) 2_556 2_666
O14 K1 Nb3 115.38(13) 2_556 2_666
O16 K1 Nb3 99.42(11) . 2_666
O11 K1 Nb3 66.65(11) 2_566 2_666
O1 K1 Nb3 63.02(10) . 2_666
O4 K1 Nb3 29.81(10) 2_666 2_666
O8 K1 Nb3 30.35(9) . 2_666
O11 K1 Nb4 115.62(12) . .
O13 K1 Nb4 140.35(13) 2_556 .
O14 K1 Nb4 70.38(12) 2_556 .
O16 K1 Nb4 117.32(11) . .
O11 K1 Nb4 118.22(11) 2_566 .
O1 K1 Nb4 31.84(9) . .
O4 K1 Nb4 30.53(10) 2_666 .
O8 K1 Nb4 63.81(9) . .
Nb3 K1 Nb4 51.57(2) 2_666 .
O11 K1 Nb1 67.70(12) . .
O13 K1 Nb1 135.44(13) 2_556 .
O14 K1 Nb1 114.38(14) 2_556 .
O16 K1 Nb1 149.87(12) . .
O11 K1 Nb1 90.22(11) 2_566 .
O1 K1 Nb1 31.07(10) . .
O4 K1 Nb1 63.44(10) 2_666 .
O8 K1 Nb1 29.79(10) . .
Nb3 K1 Nb1 51.25(2) 2_666 .
Nb4 K1 Nb1 53.37(2) . .
O11 K1 K2 114.21(12) . 2_556
O13 K1 K2 42.81(11) 2_556 2_556
O14 K1 K2 50.08(13) 2_556 2_556
O16 K1 K2 42.87(11) . 2_556
O11 K1 K2 105.97(12) 2_566 2_556
O1 K1 K2 133.23(11) . 2_556
O4 K1 K2 114.45(11) 2_666 2_556
O8 K1 K2 163.20(11) . 2_556
Nb3 K1 K2 134.96(5) 2_666 2_556
Nb4 K1 K2 115.86(5) . 2_556
Nb1 K1 K2 163.80(5) . 2_556
O9 K2 O16 93.37(16) . 2_556
O9 K2 O13 163.58(17) . .
O16 K2 O13 75.83(17) 2_556 .
O9 K2 O15 102.50(16) . .
O16 K2 O15 146.54(17) 2_556 .
O13 K2 O15 93.11(16) . .
O9 K2 O15 93.74(17) . 2_656
O16 K2 O15 75.56(17) 2_556 2_656
O13 K2 O15 95.43(17) . 2_656
O15 K2 O15 74.19(19) . 2_656
O9 K2 O12 75.54(16) . .
O16 K2 O12 132.32(17) 2_556 .
O13 K2 O12 102.40(17) . .
O15 K2 O12 80.60(17) . .
O15 K2 O12 149.78(17) 2_656 .
O9 K2 O14 95.80(17) . .
O16 K2 O14 80.30(17) 2_556 .
O13 K2 O14 70.47(17) . .
O15 K2 O14 126.18(18) . .
O15 K2 O14 154.49(17) 2_656 .
O12 K2 O14 55.73(16) . .
O9 K2 C13 158.9(2) . .
O16 K2 C13 98.3(2) 2_556 .
O13 K2 C13 23.02(19) . .
O15 K2 C13 76.93(19) . .
O15 K2 C13 106.2(2) 2_656 .
O12 K2 C13 83.62(19) . .
O14 K2 C13 69.1(2) . .
O9 K2 Nb4 23.67(11) . .
O16 K2 Nb4 116.44(13) 2_556 .
O13 K2 Nb4 166.08(13) . .
O15 K2 Nb4 79.86(11) . .
O15 K2 Nb4 94.18(12) 2_656 .
O12 K2 Nb4 64.76(11) . .
O14 K2 Nb4 103.94(12) . .
C13 K2 Nb4 143.33(16) . .
O9 K2 K1 119.18(12) . 2_556
O16 K2 K1 46.11(13) 2_556 2_556
O13 K2 K1 44.59(12) . 2_556
O15 K2 K1 137.07(12) . 2_556
O15 K2 K1 110.53(12) 2_656 2_556
O12 K2 K1 99.24(12) . 2_556
O14 K2 K1 44.60(11) . 2_556
C13 K2 K1 60.56(15) . 2_556
Nb4 K2 K1 139.13(5) . 2_556
O9 K2 K2 100.11(12) . 2_656
O16 K2 K2 111.12(13) 2_556 2_656
O13 K2 K2 95.37(13) . 2_656
O15 K2 K2 37.50(12) . 2_656
O15 K2 K2 36.69(11) 2_656 2_656
O12 K2 K2 116.44(13) . 2_656
O14 K2 K2 159.65(14) . 2_656
C13 K2 K2 92.04(16) . 2_656
Nb4 K2 K2 86.38(5) . 2_656
K1 K2 K2 132.58(6) 2_556 2_656
O7 Nb1 O10 102.7(2) . .
O7 Nb1 O8 102.4(2) . .
O10 Nb1 O8 89.8(2) . .
O7 Nb1 O2 103.5(2) . .
O10 Nb1 O2 89.3(2) . .
O8 Nb1 O2 153.6(2) . .
O7 Nb1 O1 102.4(2) . .
O10 Nb1 O1 154.7(2) . .
O8 Nb1 O1 87.8(2) . .
O2 Nb1 O1 81.9(2) . .
O7 Nb1 O6 178.47(17) . .
O10 Nb1 O6 78.84(14) . .
O8 Nb1 O6 77.74(14) . .
O2 Nb1 O6 76.23(14) . .
O1 Nb1 O6 76.02(13) . .
O7 Nb1 Ir1 93.87(17) . .
O10 Nb1 Ir1 131.98(15) . .
O8 Nb1 Ir1 130.32(14) . .
O2 Nb1 Ir1 42.76(14) . .
O1 Nb1 Ir1 42.64(14) . .
O6 Nb1 Ir1 84.890(19) . .
O7 Nb1 Nb4 135.08(17) . 2_666
O10 Nb1 Nb4 32.42(14) . 2_666
O8 Nb1 Nb4 82.35(14) . 2_666
O2 Nb1 Nb4 82.86(14) . 2_666
O1 Nb1 Nb4 122.44(13) . 2_666
O6 Nb1 Nb4 46.439(15) . 2_666
Ir1 Nb1 Nb4 117.11(2) . 2_666
O7 Nb1 Nb3 134.11(17) . 2_666
O10 Nb1 Nb3 84.44(15) . 2_666
O8 Nb1 Nb3 31.71(14) . 2_666
O2 Nb1 Nb3 122.08(14) . 2_666
O1 Nb1 Nb3 80.35(13) . 2_666
O6 Nb1 Nb3 46.035(15) . 2_666
Ir1 Nb1 Nb3 114.92(2) . 2_666
Nb4 Nb1 Nb3 62.525(18) 2_666 2_666
O7 Nb1 K1 84.69(17) . .
O10 Nb1 K1 139.26(15) . .
O8 Nb1 K1 49.76(14) . .
O2 Nb1 K1 128.38(14) . .
O1 Nb1 K1 46.96(14) . .
O6 Nb1 K1 94.33(3) . .
Ir1 Nb1 K1 86.39(3) . .
Nb4 Nb1 K1 126.24(3) 2_666 .
Nb3 Nb1 K1 63.73(3) 2_666 .
O5 Nb3 O4 103.2(2) . .
O5 Nb3 O8 101.5(2) . 2_666
O4 Nb3 O8 89.9(2) . 2_666
O5 Nb3 O2 105.4(2) . .
O4 Nb3 O2 90.21(19) . .
O8 Nb3 O2 152.4(2) 2_666 .
O5 Nb3 O3 103.0(2) . .
O4 Nb3 O3 153.6(2) . .
O8 Nb3 O3 88.00(19) 2_666 .
O2 Nb3 O3 79.79(19) . .
O5 Nb3 O6 178.16(17) . .
O4 Nb3 O6 78.30(15) . .
O8 Nb3 O6 77.41(14) 2_666 .
O2 Nb3 O6 75.59(14) . .
O3 Nb3 O6 75.56(14) . .
O5 Nb3 Ir1 96.38(16) . .
O4 Nb3 Ir1 131.40(14) . .
O8 Nb3 Ir1 129.12(14) 2_666 .
O2 Nb3 Ir1 41.46(14) . .
O3 Nb3 Ir1 41.40(13) . .
O6 Nb3 Ir1 83.296(18) . .
O5 Nb3 Nb1 133.14(16) . 2_666
O4 Nb3 Nb1 83.13(14) . 2_666
O8 Nb3 Nb1 31.67(14) 2_666 2_666
O2 Nb3 Nb1 121.15(15) . 2_666
O3 Nb3 Nb1 81.37(13) . 2_666
O6 Nb3 Nb1 45.741(15) . 2_666
Ir1 Nb3 Nb1 114.05(2) . 2_666
O5 Nb3 Nb4 135.75(17) . 2_666
O4 Nb3 Nb4 32.55(15) . 2_666
O8 Nb3 Nb4 83.85(14) 2_666 2_666
O2 Nb3 Nb4 81.54(14) . 2_666
O3 Nb3 Nb4 121.16(14) . 2_666
O6 Nb3 Nb4 45.770(15) . 2_666
Ir1 Nb3 Nb4 114.21(2) . 2_666
Nb1 Nb3 Nb4 62.547(19) 2_666 2_666
O5 Nb3 K1 85.16(16) . 2_666
O4 Nb3 K1 47.52(14) . 2_666
O8 Nb3 K1 50.84(14) 2_666 2_666
O2 Nb3 K1 137.61(14) . 2_666
O3 Nb3 K1 138.74(13) . 2_666
O6 Nb3 K1 95.18(3) . 2_666
Ir1 Nb3 K1 178.38(3) . 2_666
Nb1 Nb3 K1 65.02(3) 2_666 2_666
Nb4 Nb3 K1 64.22(3) 2_666 2_666
O9 Nb4 O10 103.1(2) . 2_666
O9 Nb4 O4 100.6(2) . 2_666
O10 Nb4 O4 89.4(2) 2_666 2_666
O9 Nb4 O3 104.8(2) . .
O10 Nb4 O3 91.5(2) 2_666 .
O4 Nb4 O3 153.7(2) 2_666 .
O9 Nb4 O1 102.2(2) . .
O10 Nb4 O1 154.6(2) 2_666 .
O4 Nb4 O1 86.03(19) 2_666 .
O3 Nb4 O1 82.04(19) . .
O9 Nb4 O6 177.55(17) . .
O10 Nb4 O6 78.86(14) 2_666 .
O4 Nb4 O6 77.89(14) 2_666 .
O3 Nb4 O6 76.50(14) . .
O1 Nb4 O6 75.80(13) . .
O9 Nb4 Ir1 94.51(17) . .
O10 Nb4 Ir1 134.09(15) 2_666 .
O4 Nb4 Ir1 128.77(14) 2_666 .
O3 Nb4 Ir1 42.79(13) . .
O1 Nb4 Ir1 42.83(14) . .
O6 Nb4 Ir1 85.022(19) . .
O9 Nb4 Nb1 135.61(16) . 2_666
O10 Nb4 Nb1 32.49(14) 2_666 2_666
O4 Nb4 Nb1 83.77(13) 2_666 2_666
O3 Nb4 Nb1 82.92(13) . 2_666
O1 Nb4 Nb1 122.16(13) . 2_666
O6 Nb4 Nb1 46.385(15) . 2_666
Ir1 Nb4 Nb1 117.12(2) . 2_666
O9 Nb4 Nb3 132.49(18) . 2_666
O10 Nb4 Nb3 82.79(15) 2_666 2_666
O4 Nb4 Nb3 31.89(14) 2_666 2_666
O3 Nb4 Nb3 122.33(14) . 2_666
O1 Nb4 Nb3 80.19(14) . 2_666
O6 Nb4 Nb3 46.012(16) . 2_666
Ir1 Nb4 Nb3 115.08(2) . 2_666
Nb1 Nb4 Nb3 62.477(19) 2_666 2_666
O9 Nb4 K2 37.84(16) . .
O10 Nb4 K2 66.45(14) 2_666 .
O4 Nb4 K2 90.84(14) 2_666 .
O3 Nb4 K2 113.52(14) . .
O1 Nb4 K2 138.44(14) . .
O6 Nb4 K2 143.67(3) . .
Ir1 Nb4 K2 126.91(3) . .
Nb1 Nb4 K2 98.55(3) 2_666 .
Nb3 Nb4 K2 115.99(3) 2_666 .
O9 Nb4 K1 82.22(17) . .
O10 Nb4 K1 136.57(15) 2_666 .
O4 Nb4 K1 47.74(13) 2_666 .
O3 Nb4 K1 129.40(13) . .
O1 Nb4 K1 48.03(14) . .
O6 Nb4 K1 95.34(3) . .
Ir1 Nb4 K1 87.22(3) . .
Nb1 Nb4 K1 126.64(3) 2_666 .
Nb3 Nb4 K1 64.21(3) 2_666 .
K2 Nb4 K1 102.30(4) . .
C2 Ir1 O1 145.9(3) . .
C2 Ir1 C6 66.5(3) . .
O1 Ir1 C6 122.8(3) . .
C2 Ir1 C9 40.0(3) . .
O1 Ir1 C9 162.4(2) . .
C6 Ir1 C9 39.6(3) . .
C2 Ir1 O3 100.1(2) . .
O1 Ir1 O3 77.54(18) . .
C6 Ir1 O3 159.1(3) . .
C9 Ir1 O3 119.9(2) . .
C2 Ir1 C3 39.2(3) . .
O1 Ir1 C3 110.2(3) . .
C6 Ir1 C3 66.6(3) . .
C9 Ir1 C3 66.7(3) . .
O3 Ir1 C3 113.8(2) . .
C2 Ir1 O2 135.9(3) . .
O1 Ir1 O2 77.22(19) . .
C6 Ir1 O2 102.2(2) . .
C9 Ir1 O2 103.5(2) . .
O3 Ir1 O2 75.86(18) . .
C3 Ir1 O2 168.5(2) . .
C2 Ir1 C5 66.2(3) . .
O1 Ir1 C5 99.6(2) . .
C6 Ir1 C5 39.5(3) . .
C9 Ir1 C5 66.5(3) . .
O3 Ir1 C5 151.2(2) . .
C3 Ir1 C5 39.7(3) . .
O2 Ir1 C5 132.0(2) . .
C2 Ir1 Nb4 120.1(2) . .
O1 Ir1 Nb4 40.98(12) . .
C6 Ir1 Nb4 160.8(2) . .
C9 Ir1 Nb4 156.0(2) . .
O3 Ir1 Nb4 39.86(14) . .
C3 Ir1 Nb4 106.3(2) . .
O2 Ir1 Nb4 85.09(14) . .
C5 Ir1 Nb4 123.7(2) . .
C2 Ir1 Nb1 172.4(2) . .
O1 Ir1 Nb1 40.56(13) . .
C6 Ir1 Nb1 106.9(2) . .
C9 Ir1 Nb1 132.4(2) . .
O3 Ir1 Nb1 85.18(13) . .
C3 Ir1 Nb1 143.1(2) . .
O2 Ir1 Nb1 39.90(14) . .
C5 Ir1 Nb1 111.5(2) . .
Nb4 Ir1 Nb1 67.449(17) . .
C2 Ir1 Nb3 114.7(2) . .
O1 Ir1 Nb3 85.32(12) . .
C6 Ir1 Nb3 129.7(2) . .
C9 Ir1 Nb3 106.53(19) . .
O3 Ir1 Nb3 39.53(13) . .
C3 Ir1 Nb3 147.2(2) . .
O2 Ir1 Nb3 39.19(13) . .
C5 Ir1 Nb3 168.9(2) . .
Nb4 Ir1 Nb3 66.199(17) . .
Nb1 Ir1 Nb3 66.078(17) . .

loop_
_geom_bond_atom_site_label_1
_geom_bond_atom_site_label_2
_geom_bond_distance
_geom_bond_site_symmetry_2
C1 C2 1.498(10) .
C1 H1A 0.9800 .
C1 H1B 0.9800 .
C1 H1C 0.9800 .
C2 C3 1.430(11) .
C2 C9 1.460(11) .
C2 Ir1 2.129(8) .
C3 C5 1.460(11) .
C3 C11 1.480(11) .
C3 Ir1 2.139(7) .
C5 C6 1.449(11) .
C5 C7 1.495(11) .
C5 Ir1 2.155(7) .
C6 C9 1.448(11) .
C6 C8 1.498(11) .
C6 Ir1 2.134(7) .
C7 H7A 0.9800 .
C7 H7B 0.9800 .
C7 H7C 0.9800 .
C8 H8A 0.9800 .
C8 H8B 0.9800 .
C8 H8C 0.9800 .
C9 C10 1.491(11) .
C9 Ir1 2.135(7) .
C10 H10A 0.9800 .
C10 H10B 0.9800 .
C10 H10C 0.9800 .
C11 H11A 0.9800 .
C11 H11B 0.9800 .
C11 H11C 0.9800 .
C12 O12 1.391(10) .
C12 H12A 0.9800 .
C12 H12B 0.9800 .
C12 H12C 0.9800 .
C13 O13 1.419(10) .
C13 K2 3.431(9) .
C13 H5 1.04(10) .
C13 H6 1.00(10) .
C13 H4 1.17(10) .
C14 O17 1.437(11) .
O1 Nb1 2.048(5) .
O1 Nb4 2.058(5) .
O1 Ir1 2.133(5) .
O1 K1 2.900(5) .
O2 Nb1 2.023(5) .
O2 Nb3 2.043(5) .
O2 Ir1 2.141(5) .
O3 Nb4 2.016(5) .
O3 Nb3 2.056(5) .
O3 Ir1 2.137(5) .
O4 Nb3 1.957(5) .
O4 Nb4 1.993(5) 2_666
O4 K1 2.903(5) 2_666
O5 Nb3 1.763(5) .
O6 Nb1 2.3930(6) 2_666
O6 Nb1 2.3930(6) .
O6 Nb4 2.3951(6) .
O6 Nb4 2.3951(6) 2_666
O6 Nb3 2.4050(6) .
O6 Nb3 2.4050(6) 2_666
O7 Nb1 1.767(5) .
O8 Nb1 1.961(5) .
O8 Nb3 1.964(5) 2_666
O8 K1 3.013(5) .
O9 Nb4 1.754(5) .
O9 K2 2.680(5) .
O10 Nb4 1.954(5) 2_666
O10 Nb1 1.958(5) .
O11 K1 2.725(6) .
O11 K1 2.855(6) 2_566
O12 K2 2.938(6) .
O13 K2 2.694(6) .
O13 K1 2.783(5) 2_556
O14 K1 2.789(6) 2_556
O14 K2 3.047(6) .
O15 C16 1.423(10) .
O15 K2 2.769(6) .
O15 K2 2.821(6) 2_656
C15 O16 1.430(10) .
C15 H15A 0.9800 .
C15 H15B 0.9800 .
C15 H15C 0.9800 .
O16 K2 2.694(5) 2_556
O16 K1 2.854(6) .
C16 H16A 0.9800 .
C16 H16B 0.9800 .
C16 H16C 0.9800 .
K1 O13 2.783(5) 2_556
K1 O14 2.789(6) 2_556
K1 O11 2.855(6) 2_566
K1 O4 2.903(5) 2_666
K1 Nb3 3.8401(16) 2_666
K1 Nb4 3.8403(17) .
K1 Nb1 3.8820(17) .
K1 K2 3.960(2) 2_556
K2 O16 2.694(5) 2_556
K2 O15 2.821(6) 2_656
K2 Nb4 3.8400(17) .
K2 K1 3.960(2) 2_556
K2 K2 4.458(3) 2_656
Nb1 Ir1 3.1270(7) .
Nb1 Nb4 3.3013(8) 2_666
Nb1 Nb3 3.3398(9) 2_666
Nb3 O8 1.964(5) 2_666
Nb3 Ir1 3.1905(7) .
Nb3 Nb1 3.3397(9) 2_666
Nb3 Nb4 3.3410(9) 2_666
Nb3 K1 3.8401(17) 2_666
Nb4 O10 1.954(5) 2_666
Nb4 O4 1.993(5) 2_666
Nb4 Ir1 3.1196(7) .
Nb4 Nb1 3.3013(8) 2_666
Nb4 Nb3 3.3411(9) 2_666
